data_7152841
loop_
_publ_author_name
'Zhang, Jinzhu'
'Wu, Jing'
'Yin, Zhiwei'
'Zeng, Haisu'
'Khanna, Kunal'
'Hu, Chunhua'
'Zheng, Shengping'

_publ_section_title
;
 An expedient stereoselective and chemoselective synthesis of bicyclic
 oxazolidinones from quinols and isocyanates.
;
_journal_issue 18
_journal_name_full 'Organic &amp; biomolecular chemistry'
_journal_page_first 2939
_journal_page_last 2942
_journal_paper_doi 10.1039/c3ob00047h
_journal_volume 11
_journal_year 2013
_chemical_formula_sum 'C16 H17 N O3'
_chemical_formula_weight 271.31
_chemical_name_systematic
;
?
;
_space_group_IT_number 14
_symmetry_cell_setting monoclinic
_symmetry_space_group_name_Hall '-P 2ybc'
_symmetry_space_group_name_H-M 'P 1 21/c 1'
_atom_sites_solution_hydrogens geom
_atom_sites_solution_primary direct
_atom_sites_solution_secondary difmap
_audit_creation_method SHELXL-97
_cell_angle_alpha 90.00
_cell_angle_beta 94.9930(10)
_cell_angle_gamma 90.00
_cell_formula_units_Z 4
_cell_length_a 14.8275(13)
_cell_length_b 7.8956(7)
_cell_length_c 11.8515(11)
_cell_measurement_reflns_used 9918
_cell_measurement_temperature 100(2)
_cell_measurement_theta_max 28.23
_cell_measurement_theta_min 2.76
_cell_volume 1382.2(2)
_computing_cell_refinement 'Bruker SAINT'
_computing_data_collection 'Bruker APEX2'
_computing_data_reduction 'Bruker SAINT'
_computing_molecular_graphics 'Bruker SHELXTL'
_computing_publication_material 'Bruker SHELXTL'
_computing_structure_refinement 'SHELXL-97 (Sheldrick, 2008)'
_computing_structure_solution 'SHELXS-97 (Sheldrick, 2008)'
_diffrn_ambient_temperature 100(2)
_diffrn_measured_fraction_theta_full 1.000
_diffrn_measured_fraction_theta_max 1.000
_diffrn_measurement_device_type 'Bruker APEX-II CCD'
_diffrn_measurement_method '\w scans'
_diffrn_radiation_monochromator graphite
_diffrn_radiation_source 'fine-focus sealed tube'
_diffrn_radiation_type MoK\a
_diffrn_radiation_wavelength 0.71073
_diffrn_reflns_av_R_equivalents 0.0326
_diffrn_reflns_av_sigmaI/netI 0.0186
_diffrn_reflns_limit_h_max 19
_diffrn_reflns_limit_h_min -19
_diffrn_reflns_limit_k_max 10
_diffrn_reflns_limit_k_min -10
_diffrn_reflns_limit_l_max 15
_diffrn_reflns_limit_l_min -15
_diffrn_reflns_number 26236
_diffrn_reflns_theta_full 28.28
_diffrn_reflns_theta_max 28.28
_diffrn_reflns_theta_min 1.38
_exptl_absorpt_coefficient_mu 0.090
_exptl_absorpt_correction_T_max 0.9580
_exptl_absorpt_correction_T_min 0.9529
_exptl_absorpt_correction_type multi-scan
_exptl_absorpt_process_details SADABS
_exptl_crystal_colour colourless
_exptl_crystal_density_diffrn 1.304
_exptl_crystal_density_method 'not measured'
_exptl_crystal_description block
_exptl_crystal_F_000 576
_exptl_crystal_size_max 0.54
_exptl_crystal_size_mid 0.50
_exptl_crystal_size_min 0.48
_refine_diff_density_max 0.353
_refine_diff_density_min -0.222
_refine_diff_density_rms 0.043
_refine_ls_extinction_method none
_refine_ls_goodness_of_fit_ref 1.054
_refine_ls_hydrogen_treatment constr
_refine_ls_matrix_type full
_refine_ls_number_parameters 184
_refine_ls_number_reflns 3432
_refine_ls_number_restraints 0
_refine_ls_restrained_S_all 1.054
_refine_ls_R_factor_all 0.0409
_refine_ls_R_factor_gt 0.0354
_refine_ls_shift/su_max 0.000
_refine_ls_shift/su_mean 0.000
_refine_ls_structure_factor_coef Fsqd
_refine_ls_weighting_details 'calc w=1/[\s^2^(Fo^2^)+(0.0449P)^2^+0.4939P] where P=(Fo^2^+2Fc^2^)/3'
_refine_ls_weighting_scheme calc
_refine_ls_wR_factor_gt 0.0897
_refine_ls_wR_factor_ref 0.0945
_reflns_number_gt 3014
_reflns_number_total 3432
_reflns_threshold_expression >2sigma(I)
_cod_data_source_file c3ob00047h.txt
_cod_data_source_block 13spz3h
_cod_depositor_comments
;
The following automatic conversions were performed:

'_symmetry_cell_setting' value 'Monoclinic' changed to 'monoclinic'
according to /home/saulius/struct/CIF-dictionaries/cif_core.dic
dictionary named 'cif_core.dic' version 2.4.2 from 2011-04-26.

Automatic conversion script
Id: cif_fix_values 1891 2012-01-12 08:04:46Z andrius 
;
_cod_original_sg_symbol_H-M 'P 21/c'
_cod_database_code 7152841

loop_
_symmetry_equiv_pos_as_xyz
'x, y, z'
'-x, y+1/2, -z+1/2'
'-x, -y, -z'
'x, -y-1/2, z-1/2'

loop_
_atom_site_label
_atom_site_type_symbol
_atom_site_fract_x
_atom_site_fract_y
_atom_site_fract_z
_atom_site_U_iso_or_equiv
_atom_site_adp_type
_atom_site_occupancy
_atom_site_symmetry_multiplicity
_atom_site_calc_flag
_atom_site_refinement_flags
O1 O 0.16378(5) 0.66369(10) -0.12158(6) 0.02347(18) Uani 1 1 d .
O2 O 0.09207(5) 0.57708(9) 0.02732(6) 0.01802(16) Uani 1 1 d .
O3 O 0.32450(5) 0.13406(10) 0.18121(7) 0.02447(18) Uani 1 1 d .
N1 N 0.24254(5) 0.58030(10) 0.04713(7) 0.01417(17) Uani 1 1 d .
C1 C 0.16754(7) 0.61171(12) -0.02539(9) 0.0166(2) Uani 1 1 d .
C2 C 0.21742(6) 0.54747(12) 0.16240(8) 0.01350(18) Uani 1 1 d .
H2 H 0.2205 0.6551 0.2070 0.016 Uiso 1 1 calc R
C3 C 0.11757(6) 0.49390(12) 0.13636(8) 0.01471(19) Uani 1 1 d .
C4 C 0.27879(6) 0.41438(12) 0.22304(8) 0.01557(19) Uani 1 1 d .
H4 H 0.3428 0.4459 0.2124 0.019 Uiso 1 1 calc R
C5 C 0.26291(7) 0.23709(13) 0.17616(8) 0.0164(2) Uani 1 1 d .
C6 C 0.16983(7) 0.18894(12) 0.13094(8) 0.0165(2) Uani 1 1 d .
C7 C 0.10554(7) 0.30720(12) 0.11434(8) 0.01588(19) Uani 1 1 d .
H7 H 0.0469 0.2700 0.0861 0.019 Uiso 1 1 calc R
C8 C 0.26899(8) 0.41056(15) 0.35111(9) 0.0236(2) Uani 1 1 d .
H8A H 0.2077 0.3734 0.3644 0.035 Uiso 1 1 calc R
H8B H 0.2796 0.5242 0.3827 0.035 Uiso 1 1 calc R
H8C H 0.3133 0.3316 0.3878 0.035 Uiso 1 1 calc R
C9 C 0.15289(8) 0.00401(13) 0.10730(10) 0.0229(2) Uani 1 1 d .
H9A H 0.0925 -0.0105 0.0679 0.034 Uiso 1 1 calc R
H9B H 0.1566 -0.0587 0.1789 0.034 Uiso 1 1 calc R
H9C H 0.1986 -0.0393 0.0597 0.034 Uiso 1 1 calc R
C10 C 0.05301(7) 0.55717(14) 0.21933(9) 0.0206(2) Uani 1 1 d .
H10A H 0.0579 0.6806 0.2259 0.031 Uiso 1 1 calc R
H10B H 0.0685 0.5054 0.2936 0.031 Uiso 1 1 calc R
H10C H -0.0091 0.5264 0.1921 0.031 Uiso 1 1 calc R
C11 C 0.32999(6) 0.63768(12) 0.02168(8) 0.01458(19) Uani 1 1 d .
C12 C 0.36370(7) 0.58683(14) -0.07886(9) 0.0202(2) Uani 1 1 d .
H12 H 0.3298 0.5122 -0.1291 0.024 Uiso 1 1 calc R
C13 C 0.44755(8) 0.64639(16) -0.10509(9) 0.0260(2) Uani 1 1 d .
H13 H 0.4707 0.6127 -0.1739 0.031 Uiso 1 1 calc R
C14 C 0.49761(8) 0.75422(16) -0.03201(10) 0.0270(3) Uani 1 1 d .
H14 H 0.5547 0.7951 -0.0508 0.032 Uiso 1 1 calc R
C15 C 0.46408(7) 0.80223(15) 0.06866(10) 0.0261(2) Uani 1 1 d .
H15 H 0.4987 0.8751 0.1194 0.031 Uiso 1 1 calc R
C16 C 0.38017(7) 0.74469(13) 0.09618(9) 0.0191(2) Uani 1 1 d .
H16 H 0.3573 0.7782 0.1652 0.023 Uiso 1 1 calc R

loop_
_atom_site_aniso_label
_atom_site_aniso_U_11
_atom_site_aniso_U_22
_atom_site_aniso_U_33
_atom_site_aniso_U_23
_atom_site_aniso_U_13
_atom_site_aniso_U_12
O1 0.0254(4) 0.0247(4) 0.0190(4) 0.0074(3) -0.0053(3) -0.0029(3)
O2 0.0154(3) 0.0162(3) 0.0217(4) 0.0049(3) -0.0029(3) -0.0006(3)
O3 0.0245(4) 0.0224(4) 0.0274(4) 0.0046(3) 0.0074(3) 0.0094(3)
N1 0.0144(4) 0.0147(4) 0.0132(4) 0.0016(3) 0.0000(3) -0.0011(3)
C1 0.0182(5) 0.0119(4) 0.0191(5) 0.0009(3) -0.0024(4) -0.0013(3)
C2 0.0141(4) 0.0130(4) 0.0135(4) 0.0006(3) 0.0016(3) 0.0004(3)
C3 0.0148(4) 0.0124(4) 0.0167(4) 0.0010(3) -0.0001(3) 0.0000(3)
C4 0.0154(4) 0.0178(5) 0.0134(4) 0.0027(3) 0.0006(3) 0.0018(3)
C5 0.0213(5) 0.0167(5) 0.0118(4) 0.0044(3) 0.0056(3) 0.0033(4)
C6 0.0230(5) 0.0132(4) 0.0139(4) 0.0009(3) 0.0054(4) -0.0008(4)
C7 0.0180(4) 0.0141(4) 0.0157(4) 0.0003(3) 0.0021(3) -0.0028(3)
C8 0.0297(6) 0.0269(5) 0.0138(5) 0.0017(4) 0.0004(4) 0.0025(4)
C9 0.0325(6) 0.0123(5) 0.0249(5) -0.0002(4) 0.0081(4) -0.0004(4)
C10 0.0163(5) 0.0196(5) 0.0264(5) -0.0047(4) 0.0043(4) 0.0000(4)
C11 0.0156(4) 0.0128(4) 0.0154(4) 0.0022(3) 0.0015(3) 0.0004(3)
C12 0.0228(5) 0.0217(5) 0.0161(5) -0.0009(4) 0.0015(4) 0.0037(4)
C13 0.0242(5) 0.0371(6) 0.0177(5) 0.0058(4) 0.0069(4) 0.0080(5)
C14 0.0181(5) 0.0366(6) 0.0273(6) 0.0101(5) 0.0066(4) -0.0015(4)
C15 0.0209(5) 0.0295(6) 0.0277(6) -0.0010(5) 0.0020(4) -0.0081(4)
C16 0.0193(5) 0.0201(5) 0.0182(5) -0.0031(4) 0.0036(4) -0.0031(4)

loop_
_atom_type_symbol
_atom_type_description
_atom_type_scat_dispersion_real
_atom_type_scat_dispersion_imag
_atom_type_scat_source
C C 0.0033 0.0016 'International Tables Vol C Tables 4.2.6.8 and 6.1.1.4'
H H 0.0000 0.0000 'International Tables Vol C Tables 4.2.6.8 and 6.1.1.4'
N N 0.0061 0.0033 'International Tables Vol C Tables 4.2.6.8 and 6.1.1.4'
O O 0.0106 0.0060 'International Tables Vol C Tables 4.2.6.8 and 6.1.1.4'

loop_
_geom_angle_atom_site_label_1
_geom_angle_atom_site_label_2
_geom_angle_atom_site_label_3
_geom_angle
C1 O2 C3 109.61(7)
C1 N1 C11 120.83(8)
C1 N1 C2 110.99(8)
C11 N1 C2 124.02(8)
O1 C1 O2 122.07(9)
O1 C1 N1 128.52(10)
O2 C1 N1 109.41(8)
N1 C2 C4 111.70(8)
N1 C2 C3 100.28(7)
C4 C2 C3 115.26(8)
N1 C2 H2 109.7
C4 C2 H2 109.7
C3 C2 H2 109.7
O2 C3 C7 105.53(8)
O2 C3 C10 107.13(8)
C7 C3 C10 111.31(8)
O2 C3 C2 102.83(7)
C7 C3 C2 113.57(8)
C10 C3 C2 115.38(8)
C5 C4 C2 113.29(8)
C5 C4 C8 108.57(8)
C2 C4 C8 111.97(8)
C5 C4 H4 107.6
C2 C4 H4 107.6
C8 C4 H4 107.6
O3 C5 C6 120.97(9)
O3 C5 C4 120.37(9)
C6 C5 C4 118.55(8)
C7 C6 C5 120.17(9)
C7 C6 C9 123.05(10)
C5 C6 C9 116.78(9)
C6 C7 C3 125.91(9)
C6 C7 H7 117.0
C3 C7 H7 117.0
C4 C8 H8A 109.5
C4 C8 H8B 109.5
H8A C8 H8B 109.5
C4 C8 H8C 109.5
H8A C8 H8C 109.5
H8B C8 H8C 109.5
C6 C9 H9A 109.5
C6 C9 H9B 109.5
H9A C9 H9B 109.5
C6 C9 H9C 109.5
H9A C9 H9C 109.5
H9B C9 H9C 109.5
C3 C10 H10A 109.5
C3 C10 H10B 109.5
H10A C10 H10B 109.5
C3 C10 H10C 109.5
H10A C10 H10C 109.5
H10B C10 H10C 109.5
C16 C11 C12 120.48(9)
C16 C11 N1 120.23(9)
C12 C11 N1 119.29(9)
C13 C12 C11 119.29(10)
C13 C12 H12 120.4
C11 C12 H12 120.4
C14 C13 C12 120.66(10)
C14 C13 H13 119.7
C12 C13 H13 119.7
C13 C14 C15 119.64(10)
C13 C14 H14 120.2
C15 C14 H14 120.2
C14 C15 C16 120.57(11)
C14 C15 H15 119.7
C16 C15 H15 119.7
C15 C16 C11 119.36(10)
C15 C16 H16 120.3
C11 C16 H16 120.3

loop_
_geom_bond_atom_site_label_1
_geom_bond_atom_site_label_2
_geom_bond_distance
O1 C1 1.2083(13)
O2 C1 1.3561(12)
O2 C3 1.4695(12)
O3 C5 1.2206(12)
N1 C1 1.3676(12)
N1 C11 1.4303(12)
N1 C2 1.4699(12)
C2 C4 1.5280(13)
C2 C3 1.5449(13)
C2 H2 1.0000
C3 C7 1.5050(13)
C3 C10 1.5155(14)
C4 C5 1.5168(14)
C4 C8 1.5377(14)
C4 H4 1.0000
C5 C6 1.4859(14)
C6 C7 1.3367(14)
C6 C9 1.5038(14)
C7 H7 0.9500
C8 H8A 0.9800
C8 H8B 0.9800
C8 H8C 0.9800
C9 H9A 0.9800
C9 H9B 0.9800
C9 H9C 0.9800
C10 H10A 0.9800
C10 H10B 0.9800
C10 H10C 0.9800
C11 C16 1.3902(14)
C11 C12 1.3909(14)
C12 C13 1.3895(16)
C12 H12 0.9500
C13 C14 1.3834(18)
C13 H13 0.9500
C14 C15 1.3848(17)
C14 H14 0.9500
C15 C16 1.3898(14)
C15 H15 0.9500
C16 H16 0.9500
